data_4308797
loop_
_publ_author_name
'Evan M. Rumberger'
'Sonali J. Shah'
'Christopher C. Beedle'
'Lev N. Zakharov'
'Arnold L. Rheingold'
'David N. Hendrickson'

_publ_section_title
;
Wheel-Shaped [Mn12] Single-Molecule Magnets
;
_journal_name_full 'Inorganic Chemistry'
_journal_page_first 2742
_journal_page_last 2752
_journal_paper_doi 10.1021/ic048316l
_journal_volume 44
_journal_year 2005
_chemical_formula_sum 'C68 H130 Mn12 N8 O44'
_chemical_formula_weight 2423.08
_chemical_name_systematic
; 
 ? 
;
_space_group_IT_number 14
_symmetry_cell_setting monoclinic
_symmetry_space_group_name_Hall '-P 2yn'
_symmetry_space_group_name_H-M 'P 1 21/n 1'
_atom_sites_solution_hydrogens geom
_atom_sites_solution_primary direct
_atom_sites_solution_secondary difmap
_audit_creation_method SHELXL-97
_cell_angle_alpha 90.00
_cell_angle_beta 98.0960(10)
_cell_angle_gamma 90.00
_cell_formula_units_Z 2
_cell_length_a 10.1919(5)
_cell_length_b 15.8827(8)
_cell_length_c 31.3229(16)
_cell_measurement_reflns_used 9252
_cell_measurement_temperature 100(2)
_cell_measurement_theta_max 27.50
_cell_measurement_theta_min 2.35
_cell_volume 5019.9(4)
_computing_cell_refinement 'Bruker SMART'
_computing_data_collection 'Bruker SMART'
_computing_data_reduction 'Bruker SAINT'
_computing_molecular_graphics 'Bruker SHELXTL'
_computing_publication_material 'Bruker SHELXTL'
_computing_structure_refinement 'SHELXL-97 (Sheldrick, 1997)'
_computing_structure_solution 'SHELXS-97 (Sheldrick, 1990)'
_diffrn_ambient_temperature 100(2)
_diffrn_measured_fraction_theta_full 1.000
_diffrn_measured_fraction_theta_max 1.000
_diffrn_measurement_device_type 'CCD area detector'
_diffrn_measurement_method 'phi and omega scans'
_diffrn_radiation_monochromator graphite
_diffrn_radiation_source 'fine-focus sealed tube'
_diffrn_radiation_type MoK\a
_diffrn_radiation_wavelength 0.71073
_diffrn_reflns_av_R_equivalents 0.0251
_diffrn_reflns_av_sigmaI/netI 0.0213
_diffrn_reflns_limit_h_max 11
_diffrn_reflns_limit_h_min -11
_diffrn_reflns_limit_k_max 18
_diffrn_reflns_limit_k_min -18
_diffrn_reflns_limit_l_max 35
_diffrn_reflns_limit_l_min -35
_diffrn_reflns_number 32841
_diffrn_reflns_theta_full 24.00
_diffrn_reflns_theta_max 24.00
_diffrn_reflns_theta_min 1.31
_exptl_absorpt_coefficient_mu 1.541
_exptl_absorpt_correction_T_max 1.000
_exptl_absorpt_correction_T_min 0.729
_exptl_absorpt_correction_type multi-scan
_exptl_absorpt_process_details SADABS
_exptl_crystal_colour Red
_exptl_crystal_density_diffrn 1.603
_exptl_crystal_density_meas 0
_exptl_crystal_density_method 'not measured'
_exptl_crystal_description Block
_exptl_crystal_F_000 2492
_exptl_crystal_size_max 0.19
_exptl_crystal_size_mid 0.18
_exptl_crystal_size_min 0.15
_refine_diff_density_max 1.055
_refine_diff_density_min -0.565
_refine_diff_density_rms 0.098
_refine_ls_extinction_method none
_refine_ls_goodness_of_fit_ref 1.268
_refine_ls_hydrogen_treatment mixed
_refine_ls_matrix_type full
_refine_ls_number_parameters 593
_refine_ls_number_reflns 7890
_refine_ls_number_restraints 0
_refine_ls_restrained_S_all 1.268
_refine_ls_R_factor_all 0.0571
_refine_ls_R_factor_gt 0.0547
_refine_ls_shift/su_max 0.002
_refine_ls_shift/su_mean 0.000
_refine_ls_structure_factor_coef Fsqd
_refine_ls_weighting_details 'calc w=1/[\s^2^(Fo^2^)+(0.0386P)^2^+19.2449P] where P=(Fo^2^+2Fc^2^)/3'
_refine_ls_weighting_scheme calc
_refine_ls_wR_factor_gt 0.1213
_refine_ls_wR_factor_ref 0.1226
_reflns_number_gt 7574
_reflns_number_total 7890
_reflns_threshold_expression >2sigma(I)
_cod_data_source_file ic048316lsi20041123_074913.cif
_cod_data_source_block hen113
_cod_depositor_comments
;
The following automatic conversions were performed:
'_symmetry_cell_setting' value 'Monoclinic' changed to 'monoclinic'
according to '/home/saulius/struct/CIF-dictionaries/cif_core.dic'
dictionary named 'cif_core.dic' version 2.4.1 from
2010-06-29.

'_exptl_absorpt_correction_type' value 'Multi-scan' changed
to 'multi-scan' according to
'/home/saulius/struct/CIF-dictionaries/cif_core.dic' dictionary named
'cif_core.dic' version 2.4.1 from 2010-06-29.

Automatic conversion script
Id: cif_fix_enum 1527 2010-12-29 10:47:43Z saulius 
;
_cod_database_code 4308797

loop_
_symmetry_equiv_pos_as_xyz
'x, y, z'
'-x+1/2, y+1/2, -z+1/2'
'-x, -y, -z'
'x-1/2, -y-1/2, z-1/2'

loop_
_atom_site_label
_atom_site_type_symbol
_atom_site_fract_x
_atom_site_fract_y
_atom_site_fract_z
_atom_site_U_iso_or_equiv
_atom_site_adp_type
_atom_site_occupancy
_atom_site_symmetry_multiplicity
_atom_site_calc_flag
_atom_site_refinement_flags
_atom_site_disorder_assembly
_atom_site_disorder_group
Mn1 Mn 0.34676(7) 0.47161(4) 1.17065(2) 0.01845(17) Uani 1 1 d . . .
Mn2 Mn 0.49630(7) 0.32556(4) 1.12844(2) 0.01859(17) Uani 1 1 d . . .
Mn3 Mn 0.37431(7) 0.23016(4) 1.04340(2) 0.01841(17) Uani 1 1 d . A .
Mn4 Mn 0.30076(7) 0.21908(4) 0.94174(2) 0.01681(17) Uani 1 1 d . . .
Mn5 Mn 0.52116(7) 0.21375(4) 0.87889(2) 0.01840(17) Uani 1 1 d . . .
Mn6 Mn 0.66480(7) 0.31640(4) 0.80797(2) 0.01700(17) Uani 1 1 d . . .
O1 O 0.4297(3) 0.3886(2) 1.22296(10) 0.0224(7) Uani 1 1 d . . .
O2 O 0.5379(3) 0.2911(2) 1.18937(10) 0.0239(8) Uani 1 1 d . . .
O3 O 0.5214(3) 0.4419(2) 1.14391(10) 0.0212(7) Uani 1 1 d . . .
O4 O 0.4672(3) 0.3481(2) 1.06834(9) 0.0198(7) Uani 1 1 d . . .
O5 O 0.2857(3) 0.3576(2) 1.13116(10) 0.0194(7) Uani 1 1 d . . .
O6 O 0.2047(3) 0.2876(2) 1.07119(10) 0.0240(7) Uani 1 1 d . . .
O7 O 0.4769(3) 0.2126(2) 1.11109(10) 0.0214(7) Uani 1 1 d . A .
O8 O 0.2466(3) 0.1650(2) 0.98973(10) 0.0255(8) Uani 1 1 d . A .
O9 O 0.5574(3) 0.1854(2) 1.01909(10) 0.0255(8) Uani 1 1 d . . .
O10 O 0.5159(3) 0.1835(2) 0.94714(10) 0.0198(7) Uani 1 1 d . . .
O11 O 0.3468(3) 0.3071(2) 0.98244(10) 0.0196(7) Uani 1 1 d . . .
O12 O 0.3501(3) 0.28047(19) 0.89331(9) 0.0185(7) Uani 1 1 d . . .
O13 O 0.2407(3) 0.1209(2) 0.90565(10) 0.0229(7) Uani 1 1 d . . .
O14 O 0.3952(3) 0.1053(2) 0.86160(10) 0.0240(7) Uani 1 1 d . . .
O15 O 0.6523(3) 0.3231(2) 0.87853(11) 0.0264(8) Uani 1 1 d . . .
O16 O 0.7283(4) 0.4528(2) 0.88484(12) 0.0320(9) Uani 1 1 d . . .
O17 O 0.5087(3) 0.2504(2) 0.81199(10) 0.0222(7) Uani 1 1 d . . .
O18 O 0.5695(3) 0.4176(2) 0.79570(10) 0.0236(7) Uani 1 1 d . . .
O19 O 0.8310(3) 0.3684(2) 0.79564(11) 0.0236(7) Uani 1 1 d . . .
O20 O 0.8299(3) 0.5096(2) 0.80067(11) 0.0252(8) Uani 1 1 d . . .
O21 O 0.6947(3) 0.1409(2) 0.86828(10) 0.0219(7) Uani 1 1 d . . .
O22 O 0.7746(3) 0.2159(2) 0.81692(10) 0.0214(7) Uani 1 1 d . . .
N1 N 0.7120(4) 0.3441(3) 1.11666(13) 0.0261(9) Uani 1 1 d . . .
N2 N 0.3201(5) 0.0939(3) 1.06815(13) 0.0292(10) Uani 1 1 d . . .
N3 N 0.1147(4) 0.3014(3) 0.92385(13) 0.0241(9) Uani 1 1 d . . .
N4 N 0.5870(4) 0.2901(2) 0.73525(12) 0.0209(9) Uani 1 1 d . . .
C1 C 0.5072(5) 0.3282(3) 1.22268(14) 0.0201(10) Uani 1 1 d . . .
C2 C 0.5696(5) 0.2925(3) 1.26546(15) 0.0265(11) Uani 1 1 d . . .
H2A H 0.5403 0.3251 1.2889 0.040 Uiso 1 1 calc R . .
H2B H 0.6663 0.2956 1.2675 0.040 Uiso 1 1 calc R . .
H2C H 0.5426 0.2336 1.2677 0.040 Uiso 1 1 calc R . .
C3 C 0.6472(5) 0.4780(4) 1.14789(18) 0.0337(13) Uani 1 1 d . . .
H3A H 0.6638 0.5095 1.1754 0.040 Uiso 1 1 calc R . .
H3B H 0.6505 0.5185 1.1241 0.040 Uiso 1 1 calc R . .
C4 C 0.7547(5) 0.4129(4) 1.14694(18) 0.0329(13) Uani 1 1 d . . .
H4A H 0.8343 0.4402 1.1384 0.039 Uiso 1 1 calc R . .
H4B H 0.7791 0.3893 1.1762 0.039 Uiso 1 1 calc R . .
C5 C 0.7012(5) 0.3693(4) 1.07048(16) 0.0334(13) Uani 1 1 d . . .
H5A H 0.7223 0.3204 1.0531 0.040 Uiso 1 1 calc R . .
H5B H 0.7663 0.4143 1.0673 0.040 Uiso 1 1 calc R . .
C6 C 0.5624(5) 0.4007(4) 1.05380(16) 0.0272(11) Uani 1 1 d . . .
H6A H 0.5515 0.4589 1.0641 0.033 Uiso 1 1 calc R . .
H6B H 0.5495 0.4016 1.0219 0.033 Uiso 1 1 calc R . .
C7 C 0.7903(5) 0.2668(4) 1.12593(19) 0.0361(13) Uani 1 1 d . . .
H7A H 0.8815 0.2767 1.1206 0.054 Uiso 1 1 calc R . .
H7B H 0.7510 0.2213 1.1072 0.054 Uiso 1 1 calc R . .
H7C H 0.7904 0.2509 1.1562 0.054 Uiso 1 1 calc R . .
C8 C 0.1974(5) 0.3430(3) 1.09874(15) 0.0200(10) Uani 1 1 d . . .
C9 C 0.0773(5) 0.3980(4) 1.0938(2) 0.0408(15) Uani 1 1 d . . .
H9A H 0.0172 0.3811 1.0681 0.061 Uiso 1 1 calc R . .
H9B H 0.1039 0.4568 1.0910 0.061 Uiso 1 1 calc R . .
H9C H 0.0321 0.3920 1.1193 0.061 Uiso 1 1 calc R . .
C10 C 0.4442(6) 0.1438(3) 1.13625(16) 0.0286(12) Uani 1 1 d . . .
C11 C 0.4088(14) 0.0715(9) 1.1055(4) 0.036(4) Uiso 0.407(9) 1 d P A 1
H11A H 0.4911 0.0488 1.0965 0.043 Uiso 0.407(9) 1 calc PR A 1
H11B H 0.3681 0.0261 1.1209 0.043 Uiso 0.407(9) 1 calc PR A 1
C12 C 0.3059(17) 0.0386(11) 1.0312(5) 0.050(4) Uiso 0.407(9) 1 d P A 1
H12A H 0.2713 -0.0168 1.0389 0.060 Uiso 0.407(9) 1 calc PR A 1
H12B H 0.3931 0.0297 1.0214 0.060 Uiso 0.407(9) 1 calc PR A 1
C14 C 0.1731(15) 0.0966(10) 1.0821(5) 0.044(4) Uiso 0.407(9) 1 d P A 1
H14A H 0.1505 0.0409 1.0923 0.066 Uiso 0.407(9) 1 calc PR A 1
H14B H 0.1087 0.1128 1.0572 0.066 Uiso 0.407(9) 1 calc PR A 1
H14C H 0.1712 0.1379 1.1053 0.066 Uiso 0.407(9) 1 calc PR A 1
C11A C 0.3214(8) 0.1017(5) 1.1139(3) 0.026(2) Uiso 0.593(9) 1 d P A 2
H11C H 0.3142 0.0449 1.1263 0.031 Uiso 0.593(9) 1 calc PR A 2
H11D H 0.2430 0.1346 1.1194 0.031 Uiso 0.593(9) 1 calc PR A 2
C12A C 0.2011(9) 0.0704(6) 1.0434(3) 0.030(2) Uiso 0.593(9) 1 d P A 2
H12C H 0.1284 0.1056 1.0516 0.036 Uiso 0.593(9) 1 calc PR A 2
H12D H 0.1815 0.0110 1.0497 0.036 Uiso 0.593(9) 1 calc PR A 2
C14A C 0.4316(9) 0.0320(6) 1.0601(3) 0.032(2) Uiso 0.593(9) 1 d P A 2
H14D H 0.4111 -0.0243 1.0701 0.048 Uiso 0.593(9) 1 calc PR A 2
H14E H 0.5161 0.0511 1.0759 0.048 Uiso 0.593(9) 1 calc PR A 2
H14F H 0.4380 0.0301 1.0292 0.048 Uiso 0.593(9) 1 calc PR A 2
C13 C 0.2063(7) 0.0805(4) 0.99384(18) 0.0456(17) Uani 1 1 d . . .
C15 C 0.5941(5) 0.1814(3) 0.98304(15) 0.0212(10) Uani 1 1 d . . .
C16 C 0.7402(5) 0.1735(4) 0.98112(16) 0.0338(13) Uani 1 1 d . . .
H16A H 0.7885 0.1724 1.0105 0.051 Uiso 1 1 calc R . .
H16B H 0.7700 0.2216 0.9654 0.051 Uiso 1 1 calc R . .
H16C H 0.7573 0.1212 0.9662 0.051 Uiso 1 1 calc R . .
C17 C 0.2666(5) 0.3794(3) 0.97714(15) 0.0243(11) Uani 1 1 d . . .
H17A H 0.2983 0.4170 0.9555 0.029 Uiso 1 1 calc R . .
H17B H 0.2734 0.4103 1.0048 0.029 Uiso 1 1 calc R . .
C18 C 0.1224(5) 0.3557(3) 0.96235(16) 0.0278(11) Uani 1 1 d . . .
H18A H 0.0862 0.3255 0.9858 0.033 Uiso 1 1 calc R . .
H18B H 0.0691 0.4072 0.9554 0.033 Uiso 1 1 calc R . .
C19 C 0.1378(5) 0.3477(3) 0.88468(15) 0.0273(11) Uani 1 1 d . . .
H19A H 0.1710 0.4050 0.8926 0.033 Uiso 1 1 calc R . .
H19B H 0.0535 0.3531 0.8649 0.033 Uiso 1 1 calc R . .
C20 C 0.2391(5) 0.3002(3) 0.86235(15) 0.0240(11) Uani 1 1 d . . .
H20A H 0.1992 0.2479 0.8492 0.029 Uiso 1 1 calc R . .
H20B H 0.2672 0.3355 0.8392 0.029 Uiso 1 1 calc R . .
C21 C -0.0079(5) 0.2529(4) 0.91676(19) 0.0375(14) Uani 1 1 d . . .
H21A H -0.0831 0.2911 0.9093 0.056 Uiso 1 1 calc R . .
H21B H -0.0188 0.2219 0.9431 0.056 Uiso 1 1 calc R . .
H21C H -0.0041 0.2129 0.8931 0.056 Uiso 1 1 calc R . .
C22 C 0.2934(5) 0.0832(3) 0.87619(15) 0.0226(11) Uani 1 1 d . . .
C23 C 0.2233(6) 0.0043(3) 0.8583(2) 0.0375(14) Uani 1 1 d . . .
H23A H 0.2708 -0.0199 0.8361 0.056 Uiso 1 1 calc R . .
H23B H 0.1325 0.0182 0.8456 0.056 Uiso 1 1 calc R . .
H23C H 0.2212 -0.0367 0.8816 0.056 Uiso 1 1 calc R . .
C24 C 0.6777(4) 0.3903(3) 0.90009(14) 0.0180(10) Uani 1 1 d . . .
C25 C 0.6475(6) 0.3930(4) 0.94545(18) 0.0401(14) Uani 1 1 d . . .
H25A H 0.6718 0.4483 0.9580 0.060 Uiso 1 1 calc R . .
H25B H 0.6983 0.3492 0.9625 0.060 Uiso 1 1 calc R . .
H25C H 0.5525 0.3833 0.9455 0.060 Uiso 1 1 calc R . .
C26 C 0.4830(5) 0.1886(3) 0.77851(16) 0.0276(11) Uani 1 1 d . . .
H26A H 0.3988 0.1590 0.7808 0.033 Uiso 1 1 calc R . .
H26B H 0.5553 0.1464 0.7813 0.033 Uiso 1 1 calc R . .
C27 C 0.4743(5) 0.2322(3) 0.73566(16) 0.0282(12) Uani 1 1 d . . .
H27A H 0.4746 0.1898 0.7125 0.034 Uiso 1 1 calc R . .
H27B H 0.3902 0.2642 0.7301 0.034 Uiso 1 1 calc R . .
C28 C 0.5436(5) 0.3755(3) 0.72129(16) 0.0310(12) Uani 1 1 d . . .
H28A H 0.4781 0.3722 0.6948 0.037 Uiso 1 1 calc R . .
H28B H 0.6205 0.4087 0.7147 0.037 Uiso 1 1 calc R . .
C29 C 0.4813(5) 0.4188(3) 0.75706(17) 0.0306(12) Uani 1 1 d . . .
H29A H 0.4591 0.4778 0.7487 0.037 Uiso 1 1 calc R . .
H29B H 0.3983 0.3896 0.7612 0.037 Uiso 1 1 calc R . .
C30 C 0.6846(5) 0.2564(4) 0.70966(16) 0.0299(12) Uani 1 1 d . . .
H30A H 0.6426 0.2476 0.6799 0.045 Uiso 1 1 calc R . .
H30B H 0.7186 0.2026 0.7220 0.045 Uiso 1 1 calc R . .
H30C H 0.7580 0.2963 0.7100 0.045 Uiso 1 1 calc R . .
C31 C 0.7676(5) 0.1504(3) 0.84022(15) 0.0212(10) Uani 1 1 d . . .
C32 C 0.8594(6) 0.0800(4) 0.8313(2) 0.0432(16) Uani 1 1 d . . .
H32A H 0.8486 0.0323 0.8504 0.065 Uiso 1 1 calc R . .
H32B H 0.9513 0.0999 0.8366 0.065 Uiso 1 1 calc R . .
H32C H 0.8380 0.0621 0.8012 0.065 Uiso 1 1 calc R . .
C33 C 0.8751(5) 0.4419(3) 0.78957(15) 0.0228(11) Uani 1 1 d . . .
C34 C 0.9965(5) 0.4451(3) 0.76674(19) 0.0340(13) Uani 1 1 d . . .
H34A H 1.0229 0.5039 0.7636 0.051 Uiso 1 1 calc R . .
H34B H 0.9760 0.4192 0.7382 0.051 Uiso 1 1 calc R . .
H34C H 1.0692 0.4143 0.7837 0.051 Uiso 1 1 calc R . .

loop_
_atom_site_aniso_label
_atom_site_aniso_U_11
_atom_site_aniso_U_22
_atom_site_aniso_U_33
_atom_site_aniso_U_23
_atom_site_aniso_U_13
_atom_site_aniso_U_12
Mn1 0.0232(4) 0.0175(4) 0.0154(4) 0.0003(3) 0.0052(3) 0.0015(3)
Mn2 0.0226(4) 0.0211(4) 0.0123(3) -0.0003(3) 0.0036(3) 0.0022(3)
Mn3 0.0248(4) 0.0185(4) 0.0128(3) 0.0001(3) 0.0057(3) 0.0001(3)
Mn4 0.0187(4) 0.0192(4) 0.0131(3) -0.0010(3) 0.0038(3) -0.0019(3)
Mn5 0.0195(4) 0.0217(4) 0.0146(4) 0.0001(3) 0.0045(3) -0.0008(3)
Mn6 0.0175(4) 0.0203(4) 0.0134(3) -0.0022(3) 0.0027(3) 0.0013(3)
O1 0.0301(19) 0.0228(18) 0.0153(16) 0.0021(13) 0.0068(14) 0.0043(15)
O2 0.034(2) 0.0249(18) 0.0125(16) -0.0011(14) 0.0031(14) 0.0075(15)
O3 0.0225(17) 0.0232(18) 0.0185(16) -0.0047(14) 0.0057(13) -0.0011(14)
O4 0.0249(17) 0.0230(17) 0.0119(15) 0.0009(13) 0.0041(13) -0.0011(14)
O5 0.0212(17) 0.0216(17) 0.0159(16) -0.0006(13) 0.0042(13) -0.0013(14)
O6 0.0259(18) 0.0271(19) 0.0202(17) -0.0049(15) 0.0073(14) -0.0039(15)
O7 0.0292(18) 0.0205(17) 0.0152(16) 0.0007(13) 0.0054(14) 0.0032(14)
O8 0.033(2) 0.0245(19) 0.0200(17) 0.0011(14) 0.0082(15) -0.0078(15)
O9 0.0282(19) 0.034(2) 0.0147(17) 0.0003(14) 0.0040(14) 0.0078(15)
O10 0.0216(17) 0.0237(18) 0.0147(16) -0.0022(13) 0.0041(13) 0.0009(14)
O11 0.0262(18) 0.0204(17) 0.0121(16) -0.0019(13) 0.0017(13) 0.0028(14)
O12 0.0211(17) 0.0206(17) 0.0137(16) 0.0000(13) 0.0019(13) -0.0011(13)
O13 0.0255(18) 0.0217(18) 0.0219(17) -0.0070(14) 0.0043(14) -0.0048(14)
O14 0.0262(19) 0.0229(18) 0.0235(18) -0.0065(14) 0.0056(15) -0.0043(15)
O15 0.0269(19) 0.028(2) 0.0244(18) -0.0013(15) 0.0035(15) -0.0001(15)
O16 0.033(2) 0.032(2) 0.030(2) 0.0071(16) 0.0010(16) -0.0027(17)
O17 0.0208(17) 0.0290(19) 0.0174(17) 0.0034(14) 0.0047(13) -0.0006(14)
O18 0.0216(17) 0.0231(18) 0.0244(18) -0.0066(14) -0.0023(14) 0.0031(14)
O19 0.0208(17) 0.0195(18) 0.0319(19) 0.0008(15) 0.0084(14) 0.0017(14)
O20 0.0290(19) 0.0209(19) 0.0273(19) -0.0006(15) 0.0100(15) -0.0005(15)
O21 0.0224(17) 0.0251(18) 0.0194(17) 0.0006(14) 0.0074(14) 0.0017(14)
O22 0.0207(17) 0.0252(18) 0.0195(17) 0.0017(14) 0.0067(13) 0.0028(14)
N1 0.025(2) 0.037(3) 0.017(2) -0.0029(18) 0.0035(17) 0.0009(19)
N2 0.051(3) 0.019(2) 0.019(2) -0.0002(17) 0.009(2) -0.004(2)
N3 0.018(2) 0.032(2) 0.022(2) 0.0011(18) 0.0029(17) -0.0004(18)
N4 0.025(2) 0.024(2) 0.0138(19) -0.0041(16) 0.0050(16) 0.0026(17)
C1 0.027(3) 0.020(3) 0.013(2) 0.0009(19) 0.0032(19) -0.004(2)
C2 0.032(3) 0.028(3) 0.020(3) 0.003(2) 0.003(2) 0.007(2)
C3 0.032(3) 0.039(3) 0.031(3) -0.010(3) 0.008(2) -0.007(3)
C4 0.022(3) 0.040(3) 0.035(3) -0.011(3) -0.001(2) -0.003(2)
C5 0.025(3) 0.055(4) 0.022(3) 0.003(3) 0.008(2) -0.004(3)
C6 0.026(3) 0.041(3) 0.016(2) 0.007(2) 0.007(2) -0.005(2)
C7 0.028(3) 0.041(3) 0.038(3) -0.003(3) -0.001(2) 0.009(3)
C8 0.021(2) 0.020(2) 0.022(3) 0.002(2) 0.012(2) -0.0046(19)
C9 0.022(3) 0.037(3) 0.062(4) -0.019(3) 0.002(3) 0.001(2)
C10 0.050(3) 0.019(3) 0.017(2) 0.006(2) 0.007(2) 0.003(2)
C13 0.071(4) 0.040(4) 0.023(3) 0.009(3) -0.004(3) -0.029(3)
C15 0.026(3) 0.019(2) 0.019(3) 0.0005(19) 0.004(2) 0.001(2)
C16 0.029(3) 0.054(4) 0.020(3) 0.000(2) 0.006(2) 0.007(3)
C17 0.033(3) 0.023(3) 0.016(2) -0.002(2) 0.001(2) 0.004(2)
C18 0.031(3) 0.031(3) 0.024(3) 0.001(2) 0.011(2) 0.010(2)
C19 0.023(3) 0.039(3) 0.019(2) 0.006(2) -0.001(2) 0.006(2)
C20 0.028(3) 0.030(3) 0.012(2) 0.003(2) -0.002(2) 0.000(2)
C21 0.021(3) 0.050(4) 0.041(3) 0.003(3) 0.003(2) -0.002(3)
C22 0.023(3) 0.020(3) 0.023(3) -0.003(2) -0.005(2) 0.003(2)
C23 0.032(3) 0.025(3) 0.055(4) -0.012(3) 0.004(3) -0.004(2)
C24 0.020(2) 0.018(3) 0.015(2) -0.0015(19) -0.0018(18) 0.0038(19)
C25 0.047(4) 0.042(4) 0.034(3) -0.007(3) 0.013(3) -0.004(3)
C26 0.030(3) 0.028(3) 0.024(3) -0.008(2) 0.002(2) -0.007(2)
C27 0.033(3) 0.030(3) 0.020(3) -0.008(2) 0.001(2) -0.005(2)
C28 0.035(3) 0.035(3) 0.022(3) 0.009(2) 0.001(2) 0.006(2)
C29 0.035(3) 0.026(3) 0.029(3) -0.002(2) -0.001(2) 0.011(2)
C30 0.029(3) 0.041(3) 0.021(3) -0.003(2) 0.009(2) 0.005(2)
C31 0.023(3) 0.020(3) 0.021(2) 0.002(2) 0.004(2) 0.001(2)
C32 0.057(4) 0.028(3) 0.052(4) 0.012(3) 0.033(3) 0.015(3)
C33 0.027(3) 0.022(3) 0.019(2) 0.000(2) 0.001(2) 0.003(2)
C34 0.034(3) 0.029(3) 0.044(3) -0.001(2) 0.020(3) 0.002(2)

loop_
_atom_type_symbol
_atom_type_description
_atom_type_scat_dispersion_real
_atom_type_scat_dispersion_imag
_atom_type_scat_source
C C 0.0033 0.0016 'International Tables Vol C Tables 4.2.6.8 and 6.1.1.4'
H H 0.0000 0.0000 'International Tables Vol C Tables 4.2.6.8 and 6.1.1.4'
O O 0.0106 0.0060 'International Tables Vol C Tables 4.2.6.8 and 6.1.1.4'
Mn Mn 0.3368 0.7283 'International Tables Vol C Tables 4.2.6.8 and 6.1.1.4'
N N 0.0061 0.0033 'International Tables Vol C Tables 4.2.6.8 and 6.1.1.4'

loop_
_geom_angle_atom_site_label_1
_geom_angle_atom_site_label_2
_geom_angle_atom_site_label_3
_geom_angle
_geom_angle_site_symmetry_1
_geom_angle_site_symmetry_3
_geom_angle_publ_flag
O3 Mn1 O20 175.04(13) . 3_667 ?
O3 Mn1 O18 94.46(13) . 3_667 ?
O20 Mn1 O18 88.83(13) 3_667 3_667 ?
O3 Mn1 O16 91.59(13) . 3_667 ?
O20 Mn1 O16 92.09(14) 3_667 3_667 ?
O18 Mn1 O16 90.61(14) 3_667 3_667 ?
O3 Mn1 O1 84.49(12) . . ?
O20 Mn1 O1 91.67(13) 3_667 . ?
O18 Mn1 O1 92.35(13) 3_667 . ?
O16 Mn1 O1 175.25(13) 3_667 . ?
O3 Mn1 O5 77.56(12) . . ?
O20 Mn1 O5 99.23(12) 3_667 . ?
O18 Mn1 O5 171.86(12) 3_667 . ?
O16 Mn1 O5 88.02(13) 3_667 . ?
O1 Mn1 O5 88.53(12) . . ?
O3 Mn1 Mn2 36.19(9) . . ?
O20 Mn1 Mn2 139.43(9) 3_667 . ?
O18 Mn1 Mn2 128.26(9) 3_667 . ?
O16 Mn1 Mn2 102.00(10) 3_667 . ?
O1 Mn1 Mn2 73.26(9) . . ?
O5 Mn1 Mn2 44.51(8) . . ?
O7 Mn2 O4 84.12(14) . . ?
O7 Mn2 O3 177.14(14) . . ?
O4 Mn2 O3 93.77(14) . . ?
O7 Mn2 O2 90.83(14) . . ?
O4 Mn2 O2 173.62(14) . . ?
O3 Mn2 O2 91.15(14) . . ?
O7 Mn2 O5 99.63(13) . . ?
O4 Mn2 O5 88.73(13) . . ?
O3 Mn2 O5 82.21(13) . . ?
O2 Mn2 O5 95.97(13) . . ?
O7 Mn2 N1 98.06(15) . . ?
O4 Mn2 N1 80.57(14) . . ?
O3 Mn2 N1 79.67(15) . . ?
O2 Mn2 N1 96.35(15) . . ?
O5 Mn2 N1 158.24(14) . . ?
O7 Mn2 Mn3 44.38(10) . . ?
O4 Mn2 Mn3 42.86(10) . . ?
O3 Mn2 Mn3 134.17(10) . . ?
O2 Mn2 Mn3 133.40(10) . . ?
O5 Mn2 Mn3 82.79(8) . . ?
N1 Mn2 Mn3 101.40(10) . . ?
O7 Mn2 Mn1 141.64(11) . . ?
O4 Mn2 Mn1 105.01(10) . . ?
O3 Mn2 Mn1 40.83(10) . . ?
O2 Mn2 Mn1 81.37(10) . . ?
O5 Mn2 Mn1 44.82(8) . . ?
N1 Mn2 Mn1 120.04(11) . . ?
Mn3 Mn2 Mn1 123.20(3) . . ?
O4 Mn3 O9 93.11(13) . . ?
O4 Mn3 O8 147.34(12) . . ?
O9 Mn3 O8 91.27(13) . . ?
O4 Mn3 O6 80.29(12) . . ?
O9 Mn3 O6 173.36(13) . . ?
O8 Mn3 O6 94.69(12) . . ?
O4 Mn3 O7 69.48(12) . . ?
O9 Mn3 O7 88.97(12) . . ?
O8 Mn3 O7 143.00(12) . . ?
O6 Mn3 O7 88.04(12) . . ?
O4 Mn3 O11 80.46(11) . . ?
O9 Mn3 O11 83.91(12) . . ?
O8 Mn3 O11 67.86(12) . . ?
O6 Mn3 O11 95.62(12) . . ?
O7 Mn3 O11 148.66(12) . . ?
O4 Mn3 N2 140.00(13) . . ?
O9 Mn3 N2 93.72(14) . . ?
O8 Mn3 N2 71.77(13) . . ?
O6 Mn3 N2 90.93(14) . . ?
O7 Mn3 N2 71.30(13) . . ?
O11 Mn3 N2 139.47(13) . . ?
O4 Mn3 Mn2 36.08(8) . . ?
O9 Mn3 Mn2 101.06(9) . . ?
O8 Mn3 Mn2 167.29(9) . . ?
O6 Mn3 Mn2 73.17(9) . . ?
O7 Mn3 Mn2 35.79(8) . . ?
O11 Mn3 Mn2 116.19(8) . . ?
N2 Mn3 Mn2 104.01(10) . . ?
O4 Mn3 Mn4 115.74(8) . . ?
O9 Mn3 Mn4 74.35(8) . . ?
O8 Mn3 Mn4 35.64(8) . . ?
O6 Mn3 Mn4 109.09(9) . . ?
O7 Mn3 Mn4 162.52(9) . . ?
O11 Mn3 Mn4 36.39(8) . . ?
N2 Mn3 Mn4 104.05(10) . . ?
Mn2 Mn3 Mn4 151.80(3) . . ?
O8 Mn4 O11 82.70(14) . . ?
O8 Mn4 O12 176.52(15) . . ?
O11 Mn4 O12 95.06(14) . . ?
O8 Mn4 O13 89.68(14) . . ?
O11 Mn4 O13 172.25(14) . . ?
O12 Mn4 O13 92.48(13) . . ?
O8 Mn4 O10 102.59(14) . . ?
O11 Mn4 O10 89.33(13) . . ?
O12 Mn4 O10 80.00(12) . . ?
O13 Mn4 O10 93.74(13) . . ?
O8 Mn4 N3 97.42(15) . . ?
O11 Mn4 N3 82.14(14) . . ?
O12 Mn4 N3 79.59(14) . . ?
O13 Mn4 N3 97.51(14) . . ?
O10 Mn4 N3 157.06(14) . . ?
O8 Mn4 Mn3 43.72(10) . . ?
O11 Mn4 Mn3 44.49(9) . . ?
O12 Mn4 Mn3 135.29(10) . . ?
O13 Mn4 Mn3 129.02(10) . . ?
O10 Mn4 Mn3 81.27(8) . . ?
N3 Mn4 Mn3 106.41(10) . . ?
O8 Mn4 Mn5 142.44(11) . . ?
O11 Mn4 Mn5 107.69(10) . . ?
O12 Mn4 Mn5 40.85(9) . . ?
O13 Mn4 Mn5 79.28(10) . . ?
O10 Mn4 Mn5 43.56(8) . . ?
N3 Mn4 Mn5 119.45(10) . . ?
Mn3 Mn4 Mn5 122.26(3) . . ?
O12 Mn5 O17 97.61(12) . . ?
O12 Mn5 O14 88.56(12) . . ?
O17 Mn5 O14 91.15(13) . . ?
O12 Mn5 O21 176.04(12) . . ?
O17 Mn5 O21 86.20(12) . . ?
O14 Mn5 O21 90.28(13) . . ?
O12 Mn5 O15 97.13(12) . . ?
O17 Mn5 O15 74.58(13) . . ?
O14 Mn5 O15 165.19(13) . . ?
O21 Mn5 O15 84.90(13) . . ?
O12 Mn5 O10 76.75(12) . . ?
O17 Mn5 O10 174.36(12) . . ?
O14 Mn5 O10 88.55(12) . . ?
O21 Mn5 O10 99.44(12) . . ?
O15 Mn5 O10 106.04(12) . . ?
O12 Mn5 Mn4 36.09(8) . . ?
O17 Mn5 Mn4 129.84(9) . . ?
O14 Mn5 Mn4 74.45(9) . . ?
O21 Mn5 Mn4 139.99(9) . . ?
O15 Mn5 Mn4 117.72(9) . . ?
O10 Mn5 Mn4 44.77(8) . . ?
O18 Mn6 O17 94.02(15) . . ?
O18 Mn6 O22 174.51(15) . . ?
O17 Mn6 O22 90.47(14) . . ?
O18 Mn6 O19 92.02(14) . . ?
O17 Mn6 O19 169.26(14) . . ?
O22 Mn6 O19 83.07(14) . . ?
O18 Mn6 O15 93.53(14) . . ?
O17 Mn6 O15 78.36(13) . . ?
O22 Mn6 O15 90.47(13) . . ?
O19 Mn6 O15 110.13(14) . . ?
O18 Mn6 N4 81.94(14) . . ?
O17 Mn6 N4 78.27(14) . . ?
O22 Mn6 N4 95.91(14) . . ?
O19 Mn6 N4 93.83(14) . . ?
O15 Mn6 N4 155.80(14) . . ?
C1 O1 Mn1 129.9(3) . . ?
C1 O2 Mn2 128.3(3) . . ?
C3 O3 Mn2 120.4(3) . . ?
C3 O3 Mn1 133.2(3) . . ?
Mn2 O3 Mn1 102.98(14) . . ?
C6 O4 Mn2 114.5(3) . . ?
C6 O4 Mn3 132.6(3) . . ?
Mn2 O4 Mn3 101.06(14) . . ?
C8 O5 Mn2 120.3(3) . . ?
C8 O5 Mn1 134.2(3) . . ?
Mn2 O5 Mn1 90.67(12) . . ?
C8 O6 Mn3 133.2(3) . . ?
C10 O7 Mn2 126.9(3) . . ?
C10 O7 Mn3 120.5(3) . . ?
Mn2 O7 Mn3 99.83(14) . . ?
C13 O8 Mn4 128.9(3) . . ?
C13 O8 Mn3 121.2(3) . . ?
Mn4 O8 Mn3 100.64(14) . . ?
C15 O9 Mn3 134.5(3) . . ?
C15 O10 Mn5 139.5(3) . . ?
C15 O10 Mn4 123.5(3) . . ?
Mn5 O10 Mn4 91.67(12) . . ?
C17 O11 Mn4 115.9(3) . . ?
C17 O11 Mn3 123.0(3) . . ?
Mn4 O11 Mn3 99.11(14) . . ?
C20 O12 Mn4 112.2(3) . . ?
C20 O12 Mn5 124.1(3) . . ?
Mn4 O12 Mn5 103.07(14) . . ?
C22 O13 Mn4 130.9(3) . . ?
C22 O14 Mn5 128.9(3) . . ?
C24 O15 Mn5 137.9(3) . . ?
C24 O15 Mn6 122.0(3) . . ?
Mn5 O15 Mn6 95.01(13) . . ?
C24 O16 Mn1 129.2(3) . 3_667 ?
C26 O17 Mn6 113.1(3) . . ?
C26 O17 Mn5 120.3(3) . . ?
Mn6 O17 Mn5 105.89(14) . . ?
C29 O18 Mn6 115.9(3) . . ?
C29 O18 Mn1 124.7(3) . 3_667 ?
Mn6 O18 Mn1 115.87(15) . 3_667 ?
C33 O19 Mn6 138.1(3) . . ?
C33 O20 Mn1 127.4(3) . 3_667 ?
C31 O21 Mn5 128.7(3) . . ?
C31 O22 Mn6 132.2(3) . . ?
C4 N1 C7 112.9(4) . . ?
C4 N1 C5 113.7(4) . . ?
C7 N1 C5 112.3(4) . . ?
C4 N1 Mn2 101.2(3) . . ?
C7 N1 Mn2 111.4(3) . . ?
C5 N1 Mn2 104.4(3) . . ?
C12A N2 C11 142.5(8) . . ?
C12A N2 C11A 117.6(6) . . ?
C11 N2 C11A 44.2(7) . . ?
C12A N2 C12 53.9(8) . . ?
C11 N2 C12 119.2(9) . . ?
C11A N2 C12 146.9(8) . . ?
C12A N2 C14A 109.8(6) . . ?
C11 N2 C14A 65.1(7) . . ?
C11A N2 C14A 108.2(6) . . ?
C12 N2 C14A 58.4(7) . . ?
C12A N2 C14 52.6(7) . . ?
C11 N2 C14 106.8(9) . . ?
C11A N2 C14 66.9(7) . . ?
C12 N2 C14 103.9(9) . . ?
C14A N2 C14 142.0(7) . . ?
C12A N2 Mn3 106.6(4) . . ?
C11 N2 Mn3 110.2(6) . . ?
C11A N2 Mn3 106.0(4) . . ?
C12 N2 Mn3 107.0(7) . . ?
C14A N2 Mn3 108.2(4) . . ?
C14 N2 Mn3 109.2(6) . . ?
C21 N3 C18 112.3(4) . . ?
C21 N3 C19 111.7(4) . . ?
C18 N3 C19 113.0(4) . . ?
C21 N3 Mn4 113.3(3) . . ?
C18 N3 Mn4 100.7(3) . . ?
C19 N3 Mn4 105.2(3) . . ?
C30 N4 C27 111.5(4) . . ?
C30 N4 C28 111.9(4) . . ?
C27 N4 C28 112.0(4) . . ?
C30 N4 Mn6 115.8(3) . . ?
C27 N4 Mn6 105.1(3) . . ?
C28 N4 Mn6 99.8(3) . . ?
O1 C1 O2 126.3(4) . . ?
O1 C1 C2 118.1(4) . . ?
O2 C1 C2 115.6(4) . . ?
O3 C3 C4 112.2(4) . . ?
N1 C4 C3 111.8(4) . . ?
N1 C5 C6 111.1(4) . . ?
O4 C6 C5 110.1(4) . . ?
O6 C8 O5 125.1(4) . . ?
O6 C8 C9 118.1(4) . . ?
O5 C8 C9 116.8(4) . . ?
O7 C10 C11A 109.2(5) . . ?
O7 C10 C11 106.7(6) . . ?
C11A C10 C11 41.8(6) . . ?
N2 C11 C10 113.7(10) . . ?
N2 C12 C13 108.5(11) . . ?
N2 C11A C10 113.3(6) . . ?
N2 C12A C13 112.0(6) . . ?
O8 C13 C12A 103.7(5) . . ?
O8 C13 C12 107.6(7) . . ?
C12A C13 C12 48.2(7) . . ?
O9 C15 O10 124.5(4) . . ?
O9 C15 C16 117.9(4) . . ?
O10 C15 C16 117.6(4) . . ?
O11 C17 C18 110.7(4) . . ?
N3 C18 C17 109.3(4) . . ?
N3 C19 C20 109.4(4) . . ?
O12 C20 C19 108.8(4) . . ?
O14 C22 O13 126.2(4) . . ?
O14 C22 C23 118.2(4) . . ?
O13 C22 C23 115.5(4) . . ?
O16 C24 O15 122.0(4) . . ?
O16 C24 C25 119.6(4) . . ?
O15 C24 C25 118.3(4) . . ?
O17 C26 C27 108.6(4) . . ?
N4 C27 C26 110.3(4) . . ?
N4 C28 C29 109.6(4) . . ?
O18 C29 C28 110.2(4) . . ?
O21 C31 O22 126.4(4) . . ?
O21 C31 C32 119.4(4) . . ?
O22 C31 C32 114.3(4) . . ?
O20 C33 O19 126.8(5) . . ?
O20 C33 C34 117.7(4) . . ?
O19 C33 C34 115.4(4) . . ?

loop_
_geom_bond_atom_site_label_1
_geom_bond_atom_site_label_2
_geom_bond_distance
_geom_bond_site_symmetry_2
_geom_bond_publ_flag
Mn1 O3 2.124(3) . ?
Mn1 O20 2.143(3) 3_667 ?
Mn1 O18 2.164(3) 3_667 ?
Mn1 O16 2.162(4) 3_667 ?
Mn1 O1 2.179(3) . ?
Mn1 O5 2.231(3) . ?
Mn1 Mn2 3.1653(10) . ?
Mn2 O7 1.877(3) . ?
Mn2 O4 1.898(3) . ?
Mn2 O3 1.918(3) . ?
Mn2 O2 1.973(3) . ?
Mn2 O5 2.219(3) . ?
Mn2 N1 2.299(4) . ?
Mn2 Mn3 3.1629(10) . ?
Mn3 O4 2.192(3) . ?
Mn3 O9 2.229(3) . ?
Mn3 O8 2.231(3) . ?
Mn3 O6 2.236(3) . ?
Mn3 O7 2.245(3) . ?
Mn3 O11 2.251(3) . ?
Mn3 N2 2.389(4) . ?
Mn3 Mn4 3.1719(10) . ?
Mn4 O8 1.881(3) . ?
Mn4 O11 1.906(3) . ?
Mn4 O12 1.929(3) . ?
Mn4 O13 1.972(3) . ?
Mn4 O10 2.247(3) . ?
Mn4 N3 2.306(4) . ?
Mn4 Mn5 3.1896(10) . ?
Mn5 O12 2.142(3) . ?
Mn5 O17 2.162(3) . ?
Mn5 O14 2.172(3) . ?
Mn5 O21 2.178(3) . ?
Mn5 O15 2.192(4) . ?
Mn5 O10 2.199(3) . ?
Mn6 O18 1.889(3) . ?
Mn6 O17 1.924(3) . ?
Mn6 O22 1.948(3) . ?
Mn6 O19 1.971(3) . ?
Mn6 O15 2.234(3) . ?
Mn6 N4 2.342(4) . ?
O1 C1 1.244(6) . ?
O2 C1 1.275(6) . ?
O3 C3 1.394(6) . ?
O4 C6 1.405(6) . ?
O5 C8 1.280(6) . ?
O6 C8 1.243(6) . ?
O7 C10 1.415(6) . ?
O8 C13 1.415(7) . ?
O9 C15 1.240(6) . ?
O10 C15 1.284(6) . ?
O11 C17 1.405(6) . ?
O12 C20 1.418(6) . ?
O13 C22 1.280(6) . ?
O14 C22 1.241(6) . ?
O15 C24 1.271(6) . ?
O16 C24 1.244(6) . ?
O16 Mn1 2.162(4) 3_667 ?
O17 C26 1.434(6) . ?
O18 C29 1.403(6) . ?
O18 Mn1 2.164(3) 3_667 ?
O19 C33 1.276(6) . ?
O20 C33 1.238(6) . ?
O20 Mn1 2.143(3) 3_667 ?
O21 C31 1.237(6) . ?
O22 C31 1.278(6) . ?
N1 C4 1.471(7) . ?
N1 C7 1.471(7) . ?
N1 C5 1.490(6) . ?
N2 C12A 1.395(10) . ?
N2 C11 1.421(14) . ?
N2 C11A 1.435(9) . ?
N2 C12 1.445(17) . ?
N2 C14A 1.550(10) . ?
N2 C14 1.619(16) . ?
N3 C21 1.458(7) . ?
N3 C18 1.476(6) . ?
N3 C19 1.478(6) . ?
N4 C30 1.464(6) . ?
N4 C27 1.473(6) . ?
N4 C28 1.474(6) . ?
C1 C2 1.510(6) . ?
C3 C4 1.510(8) . ?
C5 C6 1.522(7) . ?
C8 C9 1.493(7) . ?
C10 C11A 1.502(10) . ?
C10 C11 1.509(15) . ?
C12 C13 1.583(17) . ?
C12A C13 1.569(10) . ?
C15 C16 1.505(7) . ?
C17 C18 1.525(7) . ?
C19 C20 1.525(7) . ?
C22 C23 1.511(7) . ?
C24 C25 1.496(7) . ?
C26 C27 1.502(7) . ?
C28 C29 1.527(7) . ?
C31 C32 1.510(7) . ?
C33 C34 1.515(7) . ?
